data_1552544
loop_
_publ_author_name
'Zanchin, Giorgia'
'Bertini, Fabio'
'Vendier, Laure'
'Ricci, Giovanni'
'Lorber, Christian'
'Leone, Giuseppe'

_publ_section_title
;
 Copolymerization of Ethylene with Propylene and Higher \a-Olefins
 Catalyzed by (Imido)vanadium(IV) Dichloride Complexes
;
_journal_name_full 'Polymer Chemistry'
_journal_paper_doi 10.1039/C9PY01415B
_journal_year 2019
_chemical_formula_sum 'C25 H27 Cl1.5 N1.5 V0.5'
_chemical_formula_weight 427.12
_space_group_IT_number 15
_space_group_name_Hall '-C 2yc'
_space_group_name_H-M_alt 'C 1 2/c 1'
_symmetry_cell_setting monoclinic
_symmetry_Int_Tables_number 15
_symmetry_space_group_name_Hall '-C 2yc'
_symmetry_space_group_name_H-M 'C 1 2/c 1'
_atom_sites_solution_hydrogens mixed
_audit_creation_date 2019-07-05T17:04:42-00:00
_audit_creation_method 'WinGX routine CIF_UPDATE'
_audit_update_record
;
2019-07-15 deposited with the CCDC.    2019-10-29 downloaded from the CCDC.
;
_cell_angle_alpha 90
_cell_angle_beta 96.2650(10)
_cell_angle_gamma 90
_cell_formula_units_Z 8
_cell_length_a 13.7831(5)
_cell_length_b 12.4060(5)
_cell_length_c 25.9963(10)
_cell_measurement_reflns_used 9945
_cell_measurement_temperature 100(2)
_cell_measurement_theta_max 26
_cell_measurement_theta_min 2
_cell_volume 4418.6(3)
_computing_structure_refinement 'SHELXL-2016/4 (Sheldrick, 2016)'
_diffrn_ambient_temperature 100(2)
_diffrn_measured_fraction_theta_full 0.995
_diffrn_measured_fraction_theta_max 0.996
_diffrn_measurement_device Area
_diffrn_measurement_device_type 'Bruker Kappa Apex2'
_diffrn_measurement_method '\f & \w scans'
_diffrn_radiation_monochromator graphite
_diffrn_radiation_type MoK\a
_diffrn_radiation_wavelength 0.71073
_diffrn_reflns_av_R_equivalents 0.031
_diffrn_reflns_av_unetI/netI 0.0138
_diffrn_reflns_Laue_measured_fraction_full 0.995
_diffrn_reflns_Laue_measured_fraction_max 0.996
_diffrn_reflns_limit_h_max 17
_diffrn_reflns_limit_h_min -17
_diffrn_reflns_limit_k_max 15
_diffrn_reflns_limit_k_min -15
_diffrn_reflns_limit_l_max 30
_diffrn_reflns_limit_l_min -32
_diffrn_reflns_number 43482
_diffrn_reflns_point_group_measured_fraction_full 0.995
_diffrn_reflns_point_group_measured_fraction_max 0.996
_diffrn_reflns_theta_full 25.242
_diffrn_reflns_theta_max 26.372
_diffrn_reflns_theta_min 3.357
_diffrn_standards_number 0
_exptl_absorpt_coefficient_mu 0.444
_exptl_absorpt_correction_T_max 0.99
_exptl_absorpt_correction_T_min 0.96
_exptl_absorpt_correction_type multi-scan
_exptl_absorpt_process_details 'SADABS (Siemens, 1996)'
_exptl_crystal_colour orange
_exptl_crystal_density_diffrn 1.284
_exptl_crystal_density_method 'not measured'
_exptl_crystal_description plate
_exptl_crystal_F_000 1796
_exptl_crystal_size_max 0.18
_exptl_crystal_size_mid 0.1
_exptl_crystal_size_min 0.03
_refine_diff_density_max 0.344
_refine_diff_density_min -0.334
_refine_diff_density_rms 0.064
_refine_ls_extinction_method none
_refine_ls_goodness_of_fit_ref 1.099
_refine_ls_hydrogen_treatment mixed
_refine_ls_matrix_type full
_refine_ls_number_parameters 267
_refine_ls_number_reflns 4516
_refine_ls_number_restraints 0
_refine_ls_restrained_S_all 1.099
_refine_ls_R_factor_all 0.0279
_refine_ls_R_factor_gt 0.0266
_refine_ls_shift/su_max 0.001
_refine_ls_shift/su_mean 0
_refine_ls_structure_factor_coef Fsqd
_refine_ls_weighting_details 'w=1/[\s^2^(Fo^2^)+(0.0354P)^2^+4.6825P] where P=(Fo^2^+2Fc^2^)/3'
_refine_ls_weighting_scheme calc
_refine_ls_wR_factor_gt 0.074
_refine_ls_wR_factor_ref 0.0752
_reflns_Friedel_coverage 0
_reflns_number_gt 4313
_reflns_number_total 4516
_reflns_threshold_expression 'I > 2\s(I)'
_cod_data_source_file c9py01415b2.cif
_cod_data_source_block CL2425
_cod_original_sg_symbol_H-M 'C 2/c'
_cod_original_formula_sum 'C25 H27 Cl1.50 N1.50 V0.50'
_cod_database_code 1552544
_shelx_shelxl_version_number 2016/4

loop_
_symmetry_equiv_pos_as_xyz
'x, y, z'
'-x, y, -z+1/2'
'x+1/2, y+1/2, z'
'-x+1/2, y+1/2, -z+1/2'
'-x, -y, -z'
'x, -y, z-1/2'
'-x+1/2, -y+1/2, -z'
'x+1/2, -y+1/2, z-1/2'

loop_
_atom_site_label
_atom_site_type_symbol
_atom_site_fract_x
_atom_site_fract_y
_atom_site_fract_z
_atom_site_U_iso_or_equiv
_atom_site_adp_type
_atom_site_occupancy
_atom_site_site_symmetry_order
_atom_site_calc_flag
_atom_site_refinement_flags_posn
_atom_site_refinement_flags_adp
_atom_site_refinement_flags_occupancy
C1 C 0.5 1.07593(13) 0.75 0.0122(3) Uani 1 2 d S T P
C2 C 0.48489(8) 1.01959(10) 0.70239(4) 0.0125(2) Uani 1 1 d . . .
C3 C 0.48405(8) 0.90749(10) 0.70299(5) 0.0138(2) Uani 1 1 d . . .
H3 H 0.472675 0.868166 0.671549 0.017 Uiso 1 1 calc R U .
C4 C 0.5 0.85355(13) 0.75 0.0140(3) Uani 1 2 d S T P
C5 C 0.47510(9) 1.08518(9) 0.65277(4) 0.0129(2) Uani 1 1 d . . .
H5 H 0.43828 1.15173 0.660365 0.016 Uiso 1 1 calc R U .
C6 C 0.57418(9) 1.12369(10) 0.63891(4) 0.0138(2) Uani 1 1 d . . .
C7 C 0.66254(9) 1.07777(11) 0.65859(5) 0.0194(3) Uani 1 1 d . . .
H7 H 0.662917 1.018176 0.681559 0.023 Uiso 1 1 calc R U .
C8 C 0.75070(10) 1.11831(12) 0.64495(6) 0.0238(3) Uani 1 1 d . . .
H8 H 0.810517 1.086155 0.65871 0.029 Uiso 1 1 calc R U .
C9 C 0.75152(10) 1.20499(11) 0.61152(5) 0.0220(3) Uani 1 1 d . . .
H9 H 0.811555 1.233154 0.602599 0.026 Uiso 1 1 calc R U .
C10 C 0.66338(10) 1.25038(11) 0.59116(5) 0.0223(3) Uani 1 1 d . . .
H10 H 0.663128 1.309257 0.567782 0.027 Uiso 1 1 calc R U .
C11 C 0.57581(10) 1.21018(11) 0.60478(5) 0.0185(3) Uani 1 1 d . . .
H11 H 0.516099 1.242043 0.590647 0.022 Uiso 1 1 calc R U .
C12 C 0.41525(9) 1.03094(9) 0.60730(5) 0.0131(2) Uani 1 1 d . . .
C13 C 0.31469(9) 1.04829(10) 0.60024(5) 0.0164(2) Uani 1 1 d . . .
H13 H 0.285017 1.091466 0.624333 0.02 Uiso 1 1 calc R U .
C14 C 0.25734(10) 1.00329(11) 0.55843(5) 0.0204(3) Uani 1 1 d . . .
H14 H 0.189002 1.01619 0.553944 0.024 Uiso 1 1 calc R U .
C15 C 0.29994(10) 0.93945(10) 0.52322(5) 0.0197(3) Uani 1 1 d . . .
H15 H 0.260943 0.908456 0.494617 0.024 Uiso 1 1 calc R U .
C16 C 0.39980(10) 0.92119(11) 0.53006(5) 0.0200(3) Uani 1 1 d . . .
H16 H 0.429169 0.877177 0.506171 0.024 Uiso 1 1 calc R U .
C17 C 0.45713(9) 0.96701(10) 0.57173(5) 0.0173(3) Uani 1 1 d . . .
H17 H 0.525543 0.954526 0.575936 0.021 Uiso 1 1 calc R U .
C18 C 0.72103(10) 1.27765(12) 0.75788(6) 0.0263(3) Uani 1 1 d . . .
H18A H 0.782271 1.280358 0.74198 0.039 Uiso 1 1 calc R U .
H18B H 0.700937 1.202402 0.761111 0.039 Uiso 1 1 calc R U .
H18C H 0.730646 1.310845 0.792263 0.039 Uiso 1 1 calc R U .
C19 C 0.67741(11) 1.44843(12) 0.71612(6) 0.0292(3) Uani 1 1 d . . .
H19A H 0.679869 1.489549 0.748424 0.044 Uiso 1 1 calc R U .
H19B H 0.631614 1.482967 0.689658 0.044 Uiso 1 1 calc R U .
H19C H 0.742546 1.446477 0.704342 0.044 Uiso 1 1 calc R U .
C20 C 0.63547(10) 0.75763(11) 0.56933(5) 0.0212(3) Uani 1 1 d . . .
C21 C 0.59795(10) 0.71442(11) 0.61268(5) 0.0213(3) Uani 1 1 d . . .
H21 H 0.624659 0.736448 0.646265 0.026 Uiso 1 1 calc R U .
C22 C 0.52252(10) 0.64004(12) 0.60760(6) 0.0252(3) Uani 1 1 d . . .
H22 H 0.497841 0.611762 0.637539 0.03 Uiso 1 1 calc R U .
C23 C 0.48300(11) 0.60682(12) 0.55875(6) 0.0286(3) Uani 1 1 d . . .
H23 H 0.431752 0.555263 0.555082 0.034 Uiso 1 1 calc R U .
C24 C 0.51907(11) 0.64964(12) 0.51536(6) 0.0295(3) Uani 1 1 d . . .
H24 H 0.492296 0.62741 0.481812 0.035 Uiso 1 1 calc R U .
C25 C 0.59410(11) 0.72482(12) 0.52072(5) 0.0259(3) Uani 1 1 d . . .
H25 H 0.617518 0.75428 0.490682 0.031 Uiso 1 1 calc R U .
C26 C 0.71901(11) 0.83616(13) 0.57555(7) 0.0309(3) Uani 1 1 d . . .
H26A H 0.778191 0.799111 0.590613 0.046 Uiso 1 1 calc R U .
H26B H 0.703548 0.895011 0.598444 0.046 Uiso 1 1 calc R U .
H26C H 0.729729 0.865552 0.541636 0.046 Uiso 1 1 calc R U .
CL1 Cl 0.43991(2) 1.39778(3) 0.67226(2) 0.02087(9) Uani 1 1 d . . .
CL2 Cl 0.5 0.71258(3) 0.75 0.01816(10) Uani 1 2 d S T P
V1 V 0.5 1.32172(2) 0.75 0.01253(8) Uani 1 2 d S T P
N1 N 0.5 1.18707(12) 0.75 0.0139(3) Uani 1 2 d S T P
N2 N 0.64445(8) 1.33704(9) 0.72509(5) 0.0188(2) Uani 1 1 d . . .
H2 H 0.6386(13) 1.3055(14) 0.6958(7) 0.027(4) Uiso 1 1 d . . .

loop_
_atom_site_aniso_label
_atom_site_aniso_U_11
_atom_site_aniso_U_22
_atom_site_aniso_U_33
_atom_site_aniso_U_23
_atom_site_aniso_U_13
_atom_site_aniso_U_12
C1 0.0111(7) 0.0117(7) 0.0142(8) 0 0.0027(6) 0
C2 0.0103(5) 0.0148(6) 0.0127(6) 0.0007(4) 0.0025(4) 0.0007(4)
C3 0.0140(6) 0.0145(6) 0.0132(6) -0.0023(4) 0.0030(4) -0.0005(4)
C4 0.0146(8) 0.0099(7) 0.0179(8) 0 0.0032(6) 0
C5 0.0142(6) 0.0127(5) 0.0120(5) 0.0006(4) 0.0019(4) 0.0016(4)
C6 0.0158(6) 0.0140(5) 0.0118(5) -0.0021(4) 0.0023(4) -0.0008(4)
C7 0.0181(6) 0.0187(6) 0.0214(6) 0.0047(5) 0.0029(5) 0.0022(5)
C8 0.0159(6) 0.0273(7) 0.0282(7) 0.0037(6) 0.0026(5) 0.0035(5)
C9 0.0179(6) 0.0258(7) 0.0233(7) -0.0007(5) 0.0063(5) -0.0048(5)
C10 0.0247(7) 0.0223(7) 0.0202(6) 0.0059(5) 0.0045(5) -0.0029(5)
C11 0.0178(6) 0.0203(6) 0.0172(6) 0.0033(5) 0.0010(5) 0.0006(5)
C12 0.0156(6) 0.0119(5) 0.0117(5) 0.0034(4) 0.0015(4) 0.0000(4)
C13 0.0162(6) 0.0150(6) 0.0184(6) 0.0008(5) 0.0033(5) 0.0021(5)
C14 0.0152(6) 0.0195(6) 0.0257(7) 0.0026(5) -0.0016(5) -0.0003(5)
C15 0.0238(7) 0.0177(6) 0.0163(6) 0.0016(5) -0.0033(5) -0.0047(5)
C16 0.0244(7) 0.0200(6) 0.0162(6) -0.0031(5) 0.0042(5) -0.0009(5)
C17 0.0157(6) 0.0197(6) 0.0168(6) -0.0002(5) 0.0024(5) 0.0019(5)
C18 0.0156(6) 0.0325(8) 0.0305(7) -0.0002(6) 0.0007(5) 0.0051(6)
C19 0.0238(7) 0.0283(8) 0.0354(8) 0.0055(6) 0.0033(6) -0.0099(6)
C20 0.0203(6) 0.0189(6) 0.0250(7) 0.0019(5) 0.0046(5) 0.0078(5)
C21 0.0216(6) 0.0228(7) 0.0195(6) -0.0007(5) 0.0023(5) 0.0067(5)
C22 0.0230(7) 0.0251(7) 0.0284(7) 0.0044(6) 0.0070(6) 0.0058(5)
C23 0.0209(7) 0.0229(7) 0.0410(9) -0.0013(6) -0.0018(6) 0.0033(5)
C24 0.0321(8) 0.0286(7) 0.0255(7) -0.0036(6) -0.0076(6) 0.0111(6)
C25 0.0309(8) 0.0275(7) 0.0197(6) 0.0037(5) 0.0046(6) 0.0113(6)
C26 0.0274(8) 0.0274(7) 0.0392(9) 0.0020(6) 0.0089(6) 0.0006(6)
CL1 0.01981(16) 0.02122(16) 0.02108(16) 0.00763(12) -0.00003(12) 0.00255(11)
CL2 0.0259(2) 0.01035(19) 0.0185(2) 0 0.00384(16) 0
V1 0.01318(15) 0.00971(14) 0.01450(15) 0 0.00062(11) 0
N1 0.0145(7) 0.0150(7) 0.0124(7) 0 0.0026(5) 0
N2 0.0163(5) 0.0213(6) 0.0187(6) -0.0005(4) 0.0006(4) -0.0026(4)

loop_
_atom_type_symbol
_atom_type_description
_atom_type_scat_dispersion_real
_atom_type_scat_dispersion_imag
_atom_type_scat_source
C C 0.0033 0.0016 'International Tables Vol C Tables 4.2.6.8 and 6.1.1.4'
H H 0 0 'International Tables Vol C Tables 4.2.6.8 and 6.1.1.4'
Cl Cl 0.1484 0.1585 'International Tables Vol C Tables 4.2.6.8 and 6.1.1.4'
V V 0.3005 0.5294 'International Tables Vol C Tables 4.2.6.8 and 6.1.1.4'
N N 0.0061 0.0033 'International Tables Vol C Tables 4.2.6.8 and 6.1.1.4'

loop_
_geom_angle_atom_site_label_1
_geom_angle_atom_site_label_2
_geom_angle_atom_site_label_3
_geom_angle
_geom_angle_site_symmetry_1
_geom_angle_site_symmetry_3
N1 C1 C2 119.56(8) . 2_656
N1 C1 C2 119.56(8) . .
C2 C1 C2 120.88(15) 2_656 .
C3 C2 C1 118.95(11) . .
C3 C2 C5 123.04(11) . .
C1 C2 C5 117.94(11) . .
C4 C3 C2 119.38(11) . .
C3 C4 C3 122.43(16) 2_656 .
C3 C4 CL2 118.79(8) 2_656 .
C3 C4 CL2 118.79(8) . .
C2 C5 C12 114.39(10) . .
C2 C5 C6 111.67(10) . .
C12 C5 C6 112.21(10) . .
C7 C6 C11 118.38(12) . .
C7 C6 C5 123.71(11) . .
C11 C6 C5 117.91(11) . .
C6 C7 C8 120.70(12) . .
C9 C8 C7 120.43(12) . .
C8 C9 C10 119.16(12) . .
C11 C10 C9 120.38(12) . .
C10 C11 C6 120.93(12) . .
C17 C12 C13 118.62(11) . .
C17 C12 C5 122.63(11) . .
C13 C12 C5 118.72(11) . .
C14 C13 C12 120.89(12) . .
C15 C14 C13 119.97(12) . .
C16 C15 C14 119.60(12) . .
C15 C16 C17 120.30(12) . .
C12 C17 C16 120.61(12) . .
C25 C20 C21 118.02(13) . .
C25 C20 C26 121.41(13) . .
C21 C20 C26 120.57(13) . .
C22 C21 C20 121.24(13) . .
C21 C22 C23 120.01(14) . .
C24 C23 C22 119.37(14) . .
C23 C24 C25 120.32(14) . .
C24 C25 C20 121.02(14) . .
N1 V1 N2 95.03(3) . 2_656
N1 V1 N2 95.03(3) . .
N2 V1 N2 169.95(6) 2_656 .
N1 V1 CL1 114.208(10) . .
N2 V1 CL1 88.40(3) 2_656 .
N2 V1 CL1 87.48(3) . .
N1 V1 CL1 114.207(10) . 2_656
N2 V1 CL1 87.48(3) 2_656 2_656
N2 V1 CL1 88.40(3) . 2_656
CL1 V1 CL1 131.58(2) . 2_656
C1 N1 V1 180 . .
C18 N2 C19 110.10(11) . .
C18 N2 V1 113.90(9) . .
C19 N2 V1 115.86(9) . .

loop_
_geom_bond_atom_site_label_1
_geom_bond_atom_site_label_2
_geom_bond_distance
_geom_bond_site_symmetry_2
C1 N1 1.379(2) .
C1 C2 1.4170(14) 2_656
C1 C2 1.4170(14) .
C2 C3 1.3908(17) .
C2 C5 1.5187(16) .
C3 C4 1.3897(14) .
C4 C3 1.3896(14) 2_656
C4 CL2 1.7488(17) .
C5 C12 1.5223(16) .
C5 C6 1.5266(16) .
C6 C7 1.3905(18) .
C6 C11 1.3940(17) .
C7 C8 1.3962(19) .
C8 C9 1.383(2) .
C9 C10 1.390(2) .
C10 C11 1.3872(19) .
C12 C17 1.3906(17) .
C12 C13 1.3948(17) .
C13 C14 1.3893(18) .
C14 C15 1.388(2) .
C15 C16 1.3870(19) .
C16 C17 1.3908(18) .
C18 N2 1.4789(17) .
C19 N2 1.4811(18) .
C20 C25 1.390(2) .
C20 C21 1.3970(19) .
C20 C26 1.503(2) .
C21 C22 1.386(2) .
C22 C23 1.389(2) .
C23 C24 1.387(2) .
C24 C25 1.388(2) .
CL1 V1 2.3012(3) .
V1 N1 1.6705(15) .
V1 N2 2.1681(11) 2_656
V1 N2 2.1681(11) .
V1 CL1 2.3013(3) 2_656
